data_1100550
loop_
_publ_author_name
'Krieger, M.'
'Gould, R. O.'
'Neum\"uller, B.'
'Harms, K.'
'Dehnicke, K.'

_publ_section_title
;
 Phosphaniminato-Komplexe des Zinks mit Hydrido-, Alkinylo-,
 Alkenylo- und Amido-Liganden
;
_journal_coden_ASTM ZAACAB
_journal_issue 9
_journal_name_full
;
 Zeitschrift fuer Anorganische und Allgemeine Chemie
;
_journal_page_first 1434
_journal_page_last 1442
_journal_paper_doi 10.1002/(sici)1521-3749(199809)624:9<1434::aid-zaac1434>3.0.co;2-7
_journal_volume 624
_journal_year 1998
_chemical_formula_sum 'C24 H66 N4 P2 Si4 Zn2'
_space_group_IT_number 15
_symmetry_cell_setting monoclinic
_symmetry_space_group_name_Hall '-C 2yc'
_symmetry_space_group_name_H-M 'C 1 2/c 1'
_cell_angle_alpha 90
_cell_angle_beta 92.516(10)
_cell_angle_gamma 90
_cell_formula_units_Z 4
_cell_length_a 21.023(2)
_cell_length_b 9.058(1)
_cell_length_c 21.817(3)
_cod_original_sg_symbol_H-M 'C 2/c'
_cod_database_code 1100550

loop_
_symmetry_equiv_pos_site_id
_symmetry_equiv_pos_as_xyz
1 x,y,z
2 1/2+x,1/2+y,z
3 x,-y,1/2+z
4 1/2+x,1/2-y,1/2+z
5 -x,-y,-z
6 -1/2-x,-1/2-y,-z
7 -x,y,-1/2-z
8 -1/2-x,-1/2+y,-1/2-z

loop_
_atom_site_label
_atom_site_type_symbol
_atom_site_fract_x
_atom_site_fract_y
_atom_site_fract_z
Zn1 Zn 0.21370(3) 0.70215(8) 0.44946(3)
N1 N 0.3043(2) 0.7311(6) 0.4684(2)
P1 P 0.36647(8) 0.7259(2) 0.43158(9)
C1 C 0.4252(4) 0.5980(15) 0.4606(4)
H1 H 0.46220 0.60230 0.43490
H2 H 0.43930 0.62790 0.50220
C2 C 0.4016(6) 0.4421(14) 0.4624(6)
H3 H 0.43330 0.38050 0.48350
H4 H 0.39390 0.40620 0.42080
H5 H 0.36230 0.43860 0.48400
C3 C 0.4097(5) 0.8991(14) 0.4335(6)
H6 H 0.42060 0.92540 0.47630
H7 H 0.44960 0.88650 0.41240
C4 C 0.3718(9) 1.0238(14) 0.4033(8)
H8 H 0.36580 1.00430 0.35970
H9 H 0.39470 1.11600 0.40940
H10 H 0.33060 1.03090 0.42150
C5 C 0.3520(4) 0.6822(10) 0.3517(3)
H11 H 0.32960 0.58740 0.34910
H12 H 0.32320 0.75720 0.33370
C6 C 0.4108(4) 0.6722(11) 0.3118(4)
H13 H 0.39740 0.64230 0.27050
H14 H 0.44050 0.60020 0.32940
H15 H 0.43140 0.76800 0.31050
N2 N 0.1638(2) 0.6352(6) 0.3808(2)
Si1 Si 0.12603(11) 0.7687(3) 0.33774(11)
C7 C 0.0408(5) 0.7949(17) 0.3580(5)
H16 H 0.02140 0.87070 0.33190
H17 H 0.03930 0.82470 0.40060
H18 H 0.01780 0.70290 0.35190
C8 C 0.1683(6) 0.9478(10) 0.3527(6)
H19 H 0.16480 0.97500 0.39550
H20 H 0.14910 1.02410 0.32680
H21 H 0.21280 0.93710 0.34380
C9 C 0.1258(5) 0.7322(11) 0.2538(4)
H22 H 0.10490 0.81300 0.23180
H23 H 0.10320 0.64100 0.24460
H24 H 0.16930 0.72350 0.24110
Si2 Si 0.16282(10) 0.4500(2) 0.36847(10)
C10 C 0.0806(4) 0.3732(13) 0.3586(6)
H25 H 0.05880 0.38430 0.39660
H26 H 0.08290 0.26930 0.34810
H27 H 0.05740 0.42600 0.32610
C11 C 0.2052(4) 0.3921(10) 0.2991(4)
H28 H 0.17890 0.41400 0.26260
H29 H 0.21370 0.28690 0.30110
H30 H 0.24520 0.44540 0.29760
C12 C 0.2054(5) 0.3548(11) 0.4360(5)
H31 H 0.24730 0.39800 0.44300
H32 H 0.20970 0.25040 0.42720
H33 H 0.18100 0.36730 0.47240
Zn1E* Zn 0.28630(3) 0.79785(8) 0.55054(3)
N1E* N 0.1957(2) 0.7689(6) 0.5316(2)
P1E* P 0.13353(8) 0.7741(2) 0.56842(9)
C1E* C 0.0748(4) 0.9020(15) 0.5394(4)
H1E* H 0.03780 0.89770 0.56510
H2E* H 0.06070 0.87210 0.49780
C2E* C 0.0984(6) 1.0579(14) 0.5376(6)
H3E* H 0.06670 1.11950 0.51650
H4E* H 0.10610 1.09380 0.57920
H5E* H 0.13770 1.06140 0.51600
C3E* C 0.0903(5) 0.6009(14) 0.5665(6)
H6E* H 0.07940 0.57460 0.52370
H7E* H 0.05040 0.61350 0.58760
C4E* C 0.1282(9) 0.4762(14) 0.5967(8)
H8E* H 0.13420 0.49570 0.64030
H9E* H 0.10530 0.38400 0.59060
H10E* H 0.16940 0.46910 0.57850
C5E* C 0.1480(4) 0.8178(10) 0.6483(3)
H11E* H 0.17040 0.91260 0.65090
H12E* H 0.17680 0.74280 0.66630
C6E* C 0.0892(4) 0.8278(11) 0.6882(4)
H13E* H 0.10260 0.85770 0.72950
H14E* H 0.05950 0.89980 0.67060
H15E* H 0.06860 0.73200 0.68950
N2E* N 0.3362(2) 0.8648(6) 0.6192(2)
Si1E* Si 0.37397(11) 0.7313(3) 0.66226(11)
C7E* C 0.4592(5) 0.7051(17) 0.6420(5)
H16E* H 0.47860 0.62930 0.66810
H17E* H 0.46070 0.67530 0.59940
H18E* H 0.48220 0.79710 0.64810
C8E* C 0.3317(6) 0.5522(10) 0.6473(6)
H19E* H 0.33520 0.52500 0.60450
H20E* H 0.35090 0.47590 0.67320
H21E* H 0.28720 0.56290 0.65620
C9E* C 0.3742(5) 0.7678(11) 0.7462(4)
H22E* H 0.39510 0.68700 0.76820
H23E* H 0.39680 0.85900 0.75540
H24E* H 0.33070 0.77650 0.75890
Si2E* Si 0.33718(10) 1.0500(2) 0.63153(10)
C10E* C 0.4194(4) 1.1268(13) 0.6414(6)
H25E* H 0.44120 1.11570 0.60340
H26E* H 0.41710 1.23070 0.65190
H27E* H 0.44260 1.07400 0.67390
C11E* C 0.2948(4) 1.1079(10) 0.7009(4)
H28E* H 0.32110 1.08600 0.73740
H29E* H 0.28630 1.21310 0.69890
H30E* H 0.25480 1.05460 0.70240
C12E* C 0.2946(5) 1.1452(11) 0.5640(5)
H31E* H 0.25270 1.10200 0.55700
H32E* H 0.29030 1.24960 0.57280
H33E* H 0.31900 1.13270 0.52760

loop_
_atom_type_symbol
_atom_type_radius_bond
C 0.68
H 0.23
N 0.68
P 1.05
Si 1.20
Zn 1.16
